data_7135967
loop_
_publ_author_name
'Dokken, Hannah'
'Rajeshkumar, Thayalan'
'Almquist, C. Christopher'
'Zhou, Wen'
'Maichle-Moessmer, Caecilia'
'Harrison, Alexander'
'Anwander, Reiner'
'Maron, Laurent'
'Piers, Warren'

_publ_section_title
;
 Coordination-induced bond weakening of multiple C-H bonds in a molybdenum
 methyl complex leading to a bridging ethylenediyl by C-C bond formation
 through bimolecular coupling of a terminal methylidyne
;
_journal_name_full 'Chemical Communications'
_journal_paper_doi 10.1039/D6CC02936A
_journal_year 2026
_chemical_formula_moiety '2(C16 H15 B Mo0.5 N4.5), 2(C4 H8 O)'
_chemical_formula_sum 'C40 H46 B2 Mo N9 O2'
_chemical_formula_weight 802.42
_space_group_crystal_system monoclinic
_space_group_IT_number 11
_space_group_name_Hall '-P 2yb'
_space_group_name_H-M_alt 'P 1 21/m 1'
_atom_sites_solution_hydrogens geom
_audit_creation_date 2026-06-15
_audit_creation_method
;
Olex2 1.5
(compiled 2026.05.24 svn.rec792b02 for OlexSys, GUI svn.r7575)
;
_audit_update_record
;
2026-06-16 deposited with the CCDC.	2026-06-19 downloaded from the CCDC.
;
_cell_angle_alpha 90
_cell_angle_beta 110.234(3)
_cell_angle_gamma 90
_cell_formula_units_Z 4
_cell_length_a 11.9782(5)
_cell_length_b 20.3399(7)
_cell_length_c 16.8895(8)
_cell_measurement_reflns_used 2952
_cell_measurement_temperature 173.15
_cell_measurement_theta_max 72.30
_cell_measurement_theta_min 3.93
_cell_volume 3860.9(3)
_computing_cell_refinement 'SAINT V8.40A (Bruker, 2019)'
_computing_data_collection 'Bruker APEX3 Bruker-AXS'
_computing_data_reduction 'SAINT V8.40A (Bruker, 2019)'
_computing_molecular_graphics 'Olex2 1.5 (Dolomanov et al., 2009)'
_computing_publication_material 'Olex2 1.5 (Dolomanov et al., 2009)'
_computing_structure_refinement 'XL  (Sheldrick, 2008)'
_computing_structure_solution 'SHELXT 2014/5 (Sheldrick, 2014)'
_diffrn_ambient_temperature 173.15
_diffrn_measured_fraction_theta_full 0.998
_diffrn_measured_fraction_theta_max 0.987
_diffrn_measurement_device_type 'Bruker APEX-II CCD'
_diffrn_measurement_method '\f and \w scans'
_diffrn_radiation_type CuK\a
_diffrn_radiation_wavelength 1.54178
_diffrn_reflns_av_R_equivalents 0.0856
_diffrn_reflns_av_unetI/netI 0.1822
_diffrn_reflns_Laue_measured_fraction_full 0.998
_diffrn_reflns_Laue_measured_fraction_max 0.987
_diffrn_reflns_number 7784
_diffrn_reflns_point_group_measured_fraction_full 0.998
_diffrn_reflns_point_group_measured_fraction_max 0.987
_diffrn_reflns_theta_full 67.679
_diffrn_reflns_theta_max 72.638
_diffrn_reflns_theta_min 2.788
_diffrn_source_current 0.64
_diffrn_source_power 0.0285824
_diffrn_source_voltage 44.66
_diffrn_standards_number 0
_exptl_absorpt_coefficient_mu 3.157
_exptl_absorpt_correction_T_max 0.753578
_exptl_absorpt_correction_T_min 0.533164
_exptl_absorpt_correction_type multi-scan
_exptl_absorpt_process_details
;
 TWINABS-2012/1 (Bruker,2012) was used for absorption correction.
 
For component 1:
 wR2(int) was 0.1098 before and 0.0879 after correction.
 
For component 2:
 wR2(int) was 0.1091 before and 0.0866 after correction.
 The Ratio of minimum to maximum transmission is 0.71.

Final HKLF 4 output contains 35791 reflections, Rint = 0.1811
 (4861 with I > 3sig(I), Rint = 0.0856)
;
_exptl_crystal_colour orange
_exptl_crystal_colour_primary orange
_exptl_crystal_density_diffrn 1.380
_exptl_crystal_description plate
_exptl_crystal_F_000 1668
_exptl_crystal_size_max 0.067
_exptl_crystal_size_mid 0.05
_exptl_crystal_size_min 0.027
_refine_diff_density_max 2.212
_refine_diff_density_min -1.276
_refine_diff_density_rms 0.202
_refine_ls_extinction_method none
_refine_ls_goodness_of_fit_ref 1.078
_refine_ls_hydrogen_treatment constr
_refine_ls_matrix_type full
_refine_ls_number_parameters 637
_refine_ls_number_reflns 7784
_refine_ls_number_restraints 436
_refine_ls_restrained_S_all 1.054
_refine_ls_R_factor_all 0.2073
_refine_ls_R_factor_gt 0.1314
_refine_ls_shift/su_max 0.000
_refine_ls_shift/su_mean 0.000
_refine_ls_structure_factor_coef Fsqd
_refine_ls_weighting_details 'w=1/[\s^2^(Fo^2^)+(0.2000P)^2^] where P=(Fo^2^+2Fc^2^)/3'
_refine_ls_weighting_scheme calc
_refine_ls_wR_factor_gt 0.3203
_refine_ls_wR_factor_ref 0.3655
_reflns_Friedel_coverage 0.000
_reflns_number_gt 4011
_reflns_number_total 7784
_reflns_threshold_expression 'I > 2\s(I)'
_cod_data_source_file d6cc02936a2.cif
_cod_data_source_block cu_20250109moch3_0m_4_a
_cod_database_code 7135967
_shelx_shelxl_version_number 2019/3
_shelx_space_group_comment
;
The symmetry employed for this shelxl refinement is uniquely defined
by the following loop, which should always be used as a source of
symmetry information in preference to the above space-group names.
They are only intended as comments.
;
_shelx_estimated_absorpt_t_max 0.920
_shelx_estimated_absorpt_t_min 0.816
_olex2_refinement_description
;
1. Fixed Uiso
 At 1.2 times of:
  All C(H) groups, All C(H,H) groups
 At 1.5 times of:
  All C(H,H,H) groups
2. Restrained distances
 O5-C58 = C61-O5 = O3-C55 = C62-O3 = O2-C48 = C49-O2 = O4-C41 = O4-C36
 1.45 with sigma of 0.01
 C36-C40 = C40-C38 = C58-C59 = C59-C60 = C60-C61 = C41-C38 = C62-C56 = C56-C57
 = C57-C55 = C48-C45 = C45-C46 = C46-C49
 1.54 with sigma of 0.01
 C58-C60 = O5-C60 = C41-C40 = C45-O2 = C48-C49 = C45-C49 = C61-C58 = O2-C46
 2.2 with sigma of 0.02
 Mo1-C59
 6.902 with sigma of 0.01
 Mo2-C59
 14.308 with sigma of 0.01
 Mo1-C57
 12.053 with sigma of 0.01
 Mo2-C57
 6.013 with sigma of 0.01
 Mo1-C55
 12.943 with sigma of 0.01
 Mo2-C55
 6.873 with sigma of 0.01
 Mo1-O4
 8.256 with sigma of 0.01
 Mo2-O4
 12.123 with sigma of 0.01
 Mo1-C36
 8.381 with sigma of 0.01
 Mo2-C36
 12.973 with sigma of 0.01
 Mo1-C40
 6.924 with sigma of 0.01
 Mo2-C40
 12.819 with sigma of 0.01
 Mo1-C38
 5.781 with sigma of 0.01
 Mo2-C38
 12.138 with sigma of 0.01
 Mo1-C41
 6.871 with sigma of 0.01
 Mo2-C41
 11.634 with sigma of 0.01
 C45-Mo2
 5.675 with sigma of 0.01
 Mo1-C45
 12.85 with sigma of 0.01
3. Uiso/Uaniso restraints and constraints
O4 \\sim C36 \\sim C40 \\sim C38 \\sim C41 \\sim O5 \\sim C58 \\sim C59 \\sim
C60 \\sim C61 \\sim O1 \\sim C51 \\sim C50 \\sim C53 \\sim C54 \\sim O2 \\sim
O3 \\sim C45 \\sim C46 \\sim C48 \\sim C49 \\sim C55 \\sim C56 \\sim C57 \\sim
C62 \\sim C55 \\sim O4: within 2A with sigma of 0.01 and sigma for terminal
atoms of 0.02 within 2A
Uanis(O4) \\sim Ueq, Uanis(C36) \\sim Ueq, Uanis(C40) \\sim Ueq, Uanis(C38)
\\sim Ueq, Uanis(C41) \\sim Ueq, Uanis(O5) \\sim Ueq, Uanis(C58) \\sim Ueq,
Uanis(C59) \\sim Ueq, Uanis(C60) \\sim Ueq, Uanis(C61) \\sim Ueq, Uanis(O1)
\\sim Ueq, Uanis(C51) \\sim Ueq, Uanis(C50) \\sim Ueq, Uanis(C53) \\sim Ueq,
Uanis(C54) \\sim Ueq, Uanis(O2) \\sim Ueq, Uanis(O3) \\sim Ueq, Uanis(C45)
\\sim Ueq, Uanis(C46) \\sim Ueq, Uanis(C48) \\sim Ueq, Uanis(C49) \\sim Ueq,
Uanis(C55) \\sim Ueq, Uanis(C56) \\sim Ueq, Uanis(C57) \\sim Ueq, Uanis(C62)
\\sim Ueq: with sigma of 0.01 and sigma for terminal atoms of 0.02
4. Others
 Sof(O3)=Sof(C55)=Sof(H55A)=Sof(H55B)=Sof(C56)=Sof(H56A)=Sof(H56B)=Sof(C57)=
 Sof(H57A)=Sof(H57B)=Sof(C62)=Sof(H62A)=Sof(H62B)=0.5*(1-FVAR(2))
 Sof(O2)=Sof(C45)=Sof(H45A)=Sof(H45B)=Sof(C46)=Sof(H46A)=Sof(H46B)=Sof(C48)=
 Sof(H48A)=Sof(H48B)=Sof(C49)=Sof(H49A)=Sof(H49B)=0.5*FVAR(2)
 Fixed Sof: O5(0.25) C58(0.25) H58A(0.25) H58B(0.25) C59(0.25) H59A(0.25)
 H59B(0.25) C60(0.25) H60A(0.25) H60B(0.25) C61(0.25) H61A(0.25) H61B(0.25)
 O4(0.25) C36(0.25) H36A(0.25) H36B(0.25) C38(0.25) H38A(0.25) H38B(0.25)
 C40(0.25) H40A(0.25) H40B(0.25) C41(0.25) H41A(0.25) H41B(0.25)
5.a Secondary CH2 refined with riding coordinates:
 C55(H55A,H55B), C56(H56A,H56B), C57(H57A,H57B), C62(H62A,H62B), C58(H58A,
 H58B), C59(H59A,H59B), C60(H60A,H60B), C61(H61A,H61B), C45(H45A,H45B),
 C46(H46A,H46B), C48(H48A,H48B), C49(H49A,H49B), C36(H36A,H36B), C38(H38A,H38B),
  C40(H40A,H40B), C41(H41A,H41B), C50(H50A,H50B), C51(H51A,H51B), C53(H53A,
 H53B), C54(H54A,H54B)
5.b Aromatic/amide H refined with riding coordinates:
 C2(H2), C15(H15), C16(H16), C19(H19), C20(H20), C21(H21), C22(H22), C23(H23),
 C24(H24), C25(H25), C26(H26), C29(H29), C30(H30), C32(H32), C33(H33), C3(H3),
 C4(H4), C5(H5), C6(H6), C7(H7), C8(H8), C9(H9), C12(H12), C13(H13)
5.c Idealised Me refined as rotating group:
 C17(H17A,H17B,H17C), C34(H34A,H34B,H34C)
5.d :
 C27(H27), C10(H10)
;
_olex2_submission_special_instructions 'No special instructions were received'

loop_
_space_group_symop_operation_xyz
'x, y, z'
'-x, y+1/2, -z'
'-x, -y, -z'
'x, -y-1/2, z'

loop_
_atom_site_label
_atom_site_type_symbol
_atom_site_fract_x
_atom_site_fract_y
_atom_site_fract_z
_atom_site_U_iso_or_equiv
_atom_site_adp_type
_atom_site_occupancy
_atom_site_site_symmetry_order
_atom_site_calc_flag
_atom_site_refinement_flags_posn
_atom_site_refinement_flags_adp
_atom_site_refinement_flags_occupancy
_atom_site_disorder_assembly
_atom_site_disorder_group
Mo1 Mo 0.52533(13) 0.250000 0.53506(9) 0.0457(4) Uani 1 2 d DS T P . .
Mo2 Mo 0.45722(11) 0.750000 0.01214(9) 0.0397(4) Uani 1 2 d DS T P . .
O1 O 0.0689(17) 0.4418(11) 0.6610(14) 0.137(5) Uani 1 1 d . U . . .
N1 N 0.4404(10) 0.250000 0.3878(8) 0.037(3) Uani 1 2 d S T P . .
N5 N 0.3765(9) 0.3720(5) 0.4635(6) 0.041(2) Uani 1 1 d . . . . .
N6 N 0.6437(11) 0.750000 -0.0010(8) 0.038(3) Uani 1 2 d S T P . .
N7 N 0.4234(8) 0.6707(5) -0.0796(6) 0.041(2) Uani 1 1 d . . . . .
N8 N 0.5028(8) 0.6210(5) -0.0751(6) 0.040(2) Uani 1 1 d . . . . .
N9 N 0.5345(8) 0.6739(5) 0.1010(6) 0.039(2) Uani 1 1 d . . . . .
N10 N 0.6035(8) 0.6262(5) 0.0848(6) 0.038(2) Uani 1 1 d . . . . .
C1 C 0.4400(9) 0.3075(6) 0.3481(7) 0.044(3) Uani 1 1 d . . . . .
N2 N 0.6305(9) 0.3304(5) 0.5146(7) 0.048(2) Uani 1 1 d . . . . .
N3 N 0.5830(9) 0.3799(5) 0.4574(6) 0.039(2) Uani 1 1 d . . . . .
N4 N 0.3997(8) 0.3267(5) 0.5252(6) 0.040(2) Uani 1 1 d . . . . .
C2 C 0.4496(12) 0.3095(7) 0.2686(8) 0.050(3) Uani 1 1 d . . . . .
H2 H 0.450199 0.350336 0.241546 0.060 Uiso 1 1 calc R U . . .
C14 C 0.2901(11) 0.5537(6) 0.2449(9) 0.047(3) Uani 1 1 d . . . . .
C15 C 0.3813(11) 0.5605(7) 0.3243(8) 0.051(3) Uani 1 1 d . . . . .
H15 H 0.406488 0.603107 0.346121 0.061 Uiso 1 1 calc R U . . .
C16 C 0.4354(12) 0.5045(6) 0.3718(8) 0.051(3) Uani 1 1 d . . . . .
H16 H 0.497971 0.510540 0.424235 0.061 Uiso 1 1 calc R U . . .
C17 C 0.2324(13) 0.6136(8) 0.1965(10) 0.062(4) Uani 1 1 d . . . . .
H17A H 0.200940 0.641032 0.231725 0.093 Uiso 1 1 calc R U . . .
H17B H 0.167169 0.600382 0.145489 0.093 Uiso 1 1 calc R U . . .
H17C H 0.291282 0.638744 0.180697 0.093 Uiso 1 1 calc R U . . .
C18 C 0.6899(9) 0.6911(5) -0.0178(7) 0.036(2) Uani 1 1 d . . . . .
C19 C 0.7715(10) 0.6910(6) -0.0584(8) 0.045(3) Uani 1 1 d . . . . .
H19 H 0.797045 0.650448 -0.074350 0.054 Uiso 1 1 calc R U . . .
C20 C 0.8173(17) 0.750000 -0.0765(14) 0.053(4) Uani 1 2 d S T P . .
H20 H 0.878209 0.750000 -0.100506 0.063 Uiso 1 2 calc R U P . .
C21 C 0.3287(11) 0.6588(7) -0.1492(8) 0.049(3) Uani 1 1 d . . . . .
H21 H 0.257008 0.683617 -0.166423 0.058 Uiso 1 1 calc R U . . .
C22 C 0.3514(11) 0.6039(7) -0.1931(8) 0.051(3) Uani 1 1 d . . . . .
H22 H 0.302499 0.586282 -0.245685 0.061 Uiso 1 1 calc R U . . .
C23 C 0.4617(11) 0.5822(6) -0.1411(7) 0.042(2) Uani 1 1 d . . . . .
H23 H 0.501927 0.544776 -0.151522 0.050 Uiso 1 1 calc R U . . .
C24 C 0.5274(13) 0.6591(7) 0.1774(8) 0.052(3) Uani 1 1 d . . . . .
H24 H 0.484859 0.684116 0.205108 0.063 Uiso 1 1 calc R U . . .
C25 C 0.5909(12) 0.6023(7) 0.2093(8) 0.050(3) Uani 1 1 d . . . . .
H25 H 0.598600 0.580637 0.260706 0.061 Uiso 1 1 calc R U . . .
C26 C 0.6395(11) 0.5846(6) 0.1513(8) 0.045(3) Uani 1 1 d . . . . .
H26 H 0.691278 0.548195 0.156372 0.054 Uiso 1 1 calc R U . . .
C27 C 0.3082(19) 0.750000 0.0263(13) 0.057(5) Uani 1 2 d S T P . .
H27 H 0.232883 0.750000 0.033382 0.069 Uiso 1 2 calc R U P . .
C28 C 0.7076(10) 0.5587(6) 0.0040(7) 0.041(2) Uani 1 1 d . . . . .
C29 C 0.8326(10) 0.5619(7) 0.0419(8) 0.045(3) Uani 1 1 d . . . . .
H29 H 0.870086 0.603467 0.056774 0.054 Uiso 1 1 calc R U . . .
C30 C 0.9010(11) 0.5058(7) 0.0577(8) 0.050(3) Uani 1 1 d . . . . .
H30 H 0.984808 0.509801 0.083780 0.060 Uiso 1 1 calc R U . . .
C31 C 0.8518(11) 0.4434(6) 0.0367(8) 0.045(3) Uani 1 1 d . . . . .
C32 C 0.7330(11) 0.4392(6) 0.0023(8) 0.042(2) Uani 1 1 d . . . . .
H32 H 0.697502 0.397031 -0.011784 0.051 Uiso 1 1 calc R U . . .
C33 C 0.6593(9) 0.4949(6) -0.0137(7) 0.039(2) Uani 1 1 d . . . . .
H33 H 0.575450 0.489563 -0.036874 0.047 Uiso 1 1 calc R U . . .
C34 C 0.9322(12) 0.3825(7) 0.0568(10) 0.060(4) Uani 1 1 d . . . . .
H34A H 0.970291 0.377808 0.014291 0.091 Uiso 1 1 calc R U . . .
H34B H 0.884208 0.343396 0.056258 0.091 Uiso 1 1 calc R U . . .
H34C H 0.993343 0.387512 0.112716 0.091 Uiso 1 1 calc R U . . .
O3 O 0.9941(19) 0.755(3) 0.2240(11) 0.076(5) Uani 0.412(11) 1 d D U P A -2
C55 C 1.0161(11) 0.7514(10) 0.3147(11) 0.078(5) Uani 0.412(11) 1 d D U P A -2
H55A H 1.059757 0.790896 0.343650 0.094 Uiso 0.412(11) 1 calc R U P A -2
H55B H 1.064178 0.712023 0.339111 0.094 Uiso 0.412(11) 1 calc R U P A -2
C56 C 0.820(3) 0.761(2) 0.2320(11) 0.079(5) Uani 0.412(11) 1 d D U P A -2
H56A H 0.736404 0.747091 0.217678 0.095 Uiso 0.412(11) 1 calc R U P A -2
H56B H 0.823515 0.807736 0.217132 0.095 Uiso 0.412(11) 1 calc R U P A -2
C57 C 0.8938(12) 0.7474(9) 0.3251(10) 0.080(5) Uani 0.412(11) 1 d D U P A -2
H57A H 0.882841 0.781649 0.363343 0.096 Uiso 0.412(11) 1 calc R U P A -2
H57B H 0.877792 0.703372 0.343883 0.096 Uiso 0.412(11) 1 calc R U P A -2
C62 C 0.888(3) 0.7167(19) 0.190(3) 0.079(5) Uani 0.412(11) 1 d D U P A -2
H62A H 0.896690 0.670851 0.210426 0.095 Uiso 0.412(11) 1 calc R U P A -2
H62B H 0.853796 0.717791 0.127190 0.095 Uiso 0.412(11) 1 calc R U P A -2
O5 O 0.080(3) 0.255(3) 0.2605(19) 0.068(7) Uani 0.25 1 d D U P B -2
C58 C 0.081(3) 0.186(2) 0.280(4) 0.081(8) Uani 0.25 1 d D U P B -2
H58A H 0.134062 0.174742 0.338034 0.097 Uiso 0.25 1 calc R U P B -2
H58B H 0.095741 0.156934 0.238051 0.097 Uiso 0.25 1 calc R U P B -2
C59 C -0.0512(19) 0.1895(17) 0.272(2) 0.084(8) Uani 0.25 1 d D U P B -2
H59A H -0.103331 0.203760 0.214832 0.101 Uiso 0.25 1 calc R U P B -2
H59B H -0.081095 0.148032 0.287635 0.101 Uiso 0.25 1 calc R U P B -2
C60 C -0.031(4) 0.244(3) 0.338(3) 0.083(8) Uani 0.25 1 d D U P B -2
H60A H -0.022249 0.223997 0.393995 0.100 Uiso 0.25 1 calc R U P B -2
H60B H -0.099805 0.274163 0.322509 0.100 Uiso 0.25 1 calc R U P B -2
C61 C 0.083(4) 0.280(2) 0.342(3) 0.078(8) Uani 0.25 1 d D U P B -2
H61A H 0.075216 0.328457 0.343277 0.094 Uiso 0.25 1 calc R U P B -2
H61B H 0.154097 0.265243 0.389392 0.094 Uiso 0.25 1 calc R U P B -2
O2 O 0.971(8) 0.744(6) 0.379(4) 0.078(5) Uani 0.088(11) 1 d D U P A -1
C45 C 0.932(2) 0.742(3) 0.242(4) 0.077(5) Uani 0.088(11) 1 d D U P A -1
H45A H 0.977817 0.730865 0.205401 0.092 Uiso 0.088(11) 1 calc R U P A -1
H45B H 0.864590 0.770715 0.209818 0.092 Uiso 0.088(11) 1 calc R U P A -1
C46 C 0.885(10) 0.679(4) 0.270(5) 0.079(5) Uani 0.088(11) 1 d D U P A -1
H46A H 0.806939 0.685440 0.277520 0.094 Uiso 0.088(11) 1 calc R U P A -1
H46B H 0.882534 0.641094 0.233475 0.094 Uiso 0.088(11) 1 calc R U P A -1
C48 C 1.013(8) 0.780(4) 0.320(6) 0.077(5) Uani 0.088(11) 1 d D U P A -1
H48A H 1.098526 0.773167 0.330824 0.092 Uiso 0.088(11) 1 calc R U P A -1
H48B H 0.994312 0.827473 0.318419 0.092 Uiso 0.088(11) 1 calc R U P A -1
C49 C 0.990(11) 0.678(5) 0.354(5) 0.078(5) Uani 0.088(11) 1 d D U P A -1
H49A H 0.981345 0.643927 0.393535 0.094 Uiso 0.088(11) 1 calc R U P A -1
H49B H 1.067982 0.672791 0.346112 0.094 Uiso 0.088(11) 1 calc R U P A -1
O4 O 1.0056(12) 0.2496(8) 0.2839(10) 0.038(4) Uani 0.25 1 d D U P C -1
C36 C 1.1035(13) 0.2466(10) 0.3642(12) 0.059(5) Uani 0.25 1 d D U P C -1
H36A H 1.160664 0.283046 0.370688 0.071 Uiso 0.25 1 calc R U P C -1
H36B H 1.145995 0.203980 0.372154 0.071 Uiso 0.25 1 calc R U P C -1
C38 C 0.8955(14) 0.2528(9) 0.3896(13) 0.066(6) Uani 0.25 1 d D U P C -1
H38A H 0.859042 0.292432 0.404506 0.079 Uiso 0.25 1 calc R U P C -1
H38B H 0.861478 0.212385 0.404830 0.079 Uiso 0.25 1 calc R U P C -1
C40 C 1.0314(13) 0.2541(10) 0.4237(13) 0.067(6) Uani 0.25 1 d D U P C -1
H40A H 1.057821 0.218703 0.466485 0.081 Uiso 0.25 1 calc R U P C -1
H40B H 1.055630 0.296216 0.454136 0.081 Uiso 0.25 1 calc R U P C -1
C41 C 0.8925(15) 0.2530(8) 0.2983(12) 0.060(5) Uani 0.25 1 d D U P C -1
H41A H 0.843353 0.215254 0.268860 0.072 Uiso 0.25 1 calc R U P C -1
H41B H 0.851069 0.293468 0.270874 0.072 Uiso 0.25 1 calc R U P C -1
C50 C 0.017(2) 0.5438(13) 0.7096(18) 0.115(5) Uani 1 1 d . U . . .
H50A H -0.055435 0.568555 0.705694 0.138 Uiso 1 1 calc R U . . .
H50B H 0.083389 0.558907 0.760142 0.138 Uiso 1 1 calc R U . . .
C51 C -0.003(2) 0.4673(14) 0.7142(18) 0.119(5) Uani 1 1 d . U . . .
H51A H 0.028758 0.450742 0.772943 0.142 Uiso 1 1 calc R U . . .
H51B H -0.088416 0.455552 0.688936 0.142 Uiso 1 1 calc R U . . .
C53 C 0.047(2) 0.5533(14) 0.6340(18) 0.122(5) Uani 1 1 d . U . . .
H53A H -0.025614 0.560923 0.584423 0.146 Uiso 1 1 calc R U . . .
H53B H 0.101166 0.591324 0.640636 0.146 Uiso 1 1 calc R U . . .
C54 C 0.103(3) 0.4948(15) 0.6247(19) 0.127(5) Uani 1 1 d . U . . .
H54A H 0.084741 0.485977 0.563820 0.152 Uiso 1 1 calc R U . . .
H54B H 0.190603 0.500455 0.650686 0.152 Uiso 1 1 calc R U . . .
B1 B 0.4468(12) 0.3753(7) 0.4015(8) 0.042(3) Uani 1 1 d . . . . .
B2 B 0.6287(11) 0.6232(6) -0.0007(8) 0.038(3) Uani 1 1 d . . . . .
C3 C 0.4585(18) 0.250000 0.2288(10) 0.050(4) Uani 1 2 d S T P . .
H3 H 0.470200 0.250000 0.175995 0.060 Uiso 1 2 calc R U P . .
C4 C 0.7476(12) 0.3403(7) 0.5439(9) 0.057(3) Uani 1 1 d . . . . .
H4 H 0.803820 0.312776 0.583422 0.069 Uiso 1 1 calc R U . . .
C5 C 0.7765(11) 0.3980(8) 0.5077(10) 0.062(4) Uani 1 1 d . . . . .
H5 H 0.852999 0.417081 0.520051 0.074 Uiso 1 1 calc R U . . .
C6 C 0.6698(12) 0.4207(7) 0.4506(8) 0.050(3) Uani 1 1 d . . . . .
H6 H 0.659199 0.457443 0.413991 0.060 Uiso 1 1 calc R U . . .
C7 C 0.3288(11) 0.3398(7) 0.5692(8) 0.049(3) Uani 1 1 d . . . . .
H7 H 0.327460 0.314915 0.616493 0.059 Uiso 1 1 calc R U . . .
C8 C 0.2573(12) 0.3942(7) 0.5377(9) 0.054(3) Uani 1 1 d . . . . .
H8 H 0.199345 0.413336 0.557342 0.065 Uiso 1 1 calc R U . . .
C9 C 0.2913(11) 0.4140(7) 0.4695(9) 0.051(3) Uani 1 1 d . . . . .
H9 H 0.260165 0.450635 0.433750 0.061 Uiso 1 1 calc R U . . .
C10 C 0.5913(15) 0.250000 0.6521(12) 0.047(4) Uani 1 2 d S T P . .
H10 H 0.625012 0.250000 0.711955 0.056 Uiso 1 2 calc R U P . .
C11 C 0.4001(10) 0.4408(7) 0.3441(8) 0.046(3) Uani 1 1 d . . . . .
C12 C 0.3082(11) 0.4364(6) 0.2651(8) 0.047(3) Uani 1 1 d . . . . .
H12 H 0.280122 0.393892 0.244122 0.057 Uiso 1 1 calc R U . . .
C13 C 0.2563(12) 0.4904(7) 0.2162(8) 0.054(3) Uani 1 1 d . . . . .
H13 H 0.196955 0.483969 0.162348 0.065 Uiso 1 1 calc R U . . .

loop_
_atom_site_aniso_label
_atom_site_aniso_U_11
_atom_site_aniso_U_22
_atom_site_aniso_U_33
_atom_site_aniso_U_23
_atom_site_aniso_U_13
_atom_site_aniso_U_12
Mo1 0.0517(8) 0.0436(8) 0.0411(7) 0.000 0.0151(6) 0.000
Mo2 0.0401(6) 0.0358(7) 0.0474(7) 0.000 0.0205(6) 0.000
O1 0.133(7) 0.136(7) 0.142(7) -0.010(6) 0.049(6) 0.008(6)
N1 0.032(5) 0.032(6) 0.040(6) 0.000 0.004(5) 0.000
N5 0.049(5) 0.039(5) 0.037(5) -0.002(4) 0.019(4) -0.002(4)
N6 0.045(6) 0.041(7) 0.032(6) 0.000 0.021(5) 0.000
N7 0.033(4) 0.038(5) 0.050(5) -0.001(4) 0.013(4) -0.009(4)
N8 0.041(5) 0.035(5) 0.045(5) 0.007(4) 0.016(4) -0.004(4)
N9 0.035(4) 0.038(5) 0.044(5) 0.001(4) 0.015(4) 0.003(4)
N10 0.035(4) 0.035(5) 0.044(5) -0.001(4) 0.013(4) 0.001(4)
C1 0.031(5) 0.048(6) 0.040(5) 0.000(5) -0.003(4) -0.008(5)
N2 0.048(5) 0.044(6) 0.045(5) 0.005(4) 0.007(4) 0.004(4)
N3 0.046(5) 0.042(5) 0.031(4) 0.004(4) 0.013(4) 0.000(4)
N4 0.043(4) 0.042(5) 0.037(4) -0.002(4) 0.015(4) 0.004(4)
C2 0.061(7) 0.044(7) 0.051(7) -0.001(6) 0.026(6) -0.003(6)
C14 0.052(6) 0.036(6) 0.057(7) -0.002(5) 0.023(6) 0.000(5)
C15 0.054(6) 0.048(7) 0.048(6) 0.006(6) 0.016(6) -0.007(6)
C16 0.060(7) 0.042(6) 0.044(6) 0.003(5) 0.011(6) 0.002(6)
C17 0.058(7) 0.060(9) 0.063(8) 0.001(7) 0.015(7) -0.009(7)
C18 0.036(5) 0.031(5) 0.040(5) 0.004(4) 0.011(4) 0.007(4)
C19 0.049(6) 0.034(6) 0.058(7) -0.004(5) 0.024(5) -0.002(5)
C20 0.058(10) 0.037(9) 0.075(12) 0.000 0.038(10) 0.000
C21 0.048(6) 0.050(7) 0.043(6) 0.003(5) 0.010(5) 0.001(5)
C22 0.045(6) 0.058(8) 0.042(6) 0.001(6) 0.005(5) 0.000(6)
C23 0.053(6) 0.041(6) 0.038(5) -0.004(4) 0.023(5) -0.001(5)
C24 0.069(8) 0.050(7) 0.047(6) 0.005(6) 0.033(6) 0.005(6)
C25 0.066(7) 0.050(7) 0.042(6) 0.006(5) 0.028(6) -0.006(6)
C26 0.049(6) 0.042(6) 0.045(6) -0.004(5) 0.018(5) -0.007(5)
C27 0.063(11) 0.037(9) 0.062(11) 0.000 0.008(9) 0.000
C28 0.041(5) 0.037(6) 0.043(6) 0.006(5) 0.014(5) 0.007(5)
C29 0.037(5) 0.047(6) 0.051(6) 0.007(5) 0.013(5) 0.005(5)
C30 0.046(6) 0.050(7) 0.054(7) -0.005(6) 0.016(5) 0.002(5)
C31 0.050(6) 0.043(6) 0.049(6) 0.001(5) 0.026(5) 0.007(5)
C32 0.057(6) 0.028(5) 0.052(6) -0.002(5) 0.031(5) 0.005(5)
C33 0.038(5) 0.034(5) 0.048(6) 0.001(5) 0.018(4) -0.003(4)
C34 0.054(7) 0.049(8) 0.073(9) 0.014(7) 0.015(7) 0.011(6)
O3 0.079(6) 0.070(7) 0.075(6) 0.002(5) 0.020(5) 0.003(5)
C55 0.075(6) 0.077(6) 0.077(6) 0.000(5) 0.019(5) 0.001(5)
C56 0.077(6) 0.076(7) 0.079(7) -0.001(5) 0.021(5) 0.002(5)
C57 0.079(6) 0.078(6) 0.079(6) 0.000(5) 0.022(4) 0.001(5)
C62 0.079(6) 0.076(7) 0.078(7) 0.001(5) 0.020(5) 0.001(5)
O5 0.078(8) 0.072(9) 0.066(8) 0.004(7) 0.040(7) -0.001(7)
C58 0.084(9) 0.082(10) 0.079(9) 0.001(7) 0.031(7) 0.000(7)
C59 0.085(10) 0.084(10) 0.083(10) 0.000(7) 0.030(7) -0.002(7)
C60 0.084(9) 0.082(10) 0.084(10) 0.001(7) 0.030(7) -0.003(7)
C61 0.081(9) 0.077(10) 0.078(9) 0.003(7) 0.028(7) -0.003(7)
O2 0.077(7) 0.076(7) 0.078(7) 0.000(6) 0.022(5) 0.001(6)
C45 0.076(6) 0.074(6) 0.077(6) 0.000(5) 0.022(4) 0.002(5)
C46 0.078(6) 0.076(7) 0.078(7) 0.000(5) 0.023(5) 0.001(5)
C48 0.076(6) 0.074(7) 0.076(6) -0.001(5) 0.022(5) 0.002(5)
C49 0.077(7) 0.077(7) 0.078(7) 0.000(5) 0.023(5) 0.001(5)
O4 0.049(6) 0.037(6) 0.030(6) 0.002(7) 0.016(5) -0.001(7)
C36 0.060(7) 0.051(7) 0.058(7) 0.002(7) 0.011(6) -0.001(7)
C38 0.068(8) 0.061(8) 0.066(8) 0.001(7) 0.018(6) -0.001(7)
C40 0.067(8) 0.059(8) 0.068(8) 0.002(7) 0.014(6) -0.001(7)
C41 0.063(7) 0.056(7) 0.057(7) 0.001(7) 0.014(6) -0.001(7)
C50 0.113(7) 0.123(8) 0.118(7) -0.007(6) 0.053(6) 0.003(6)
C51 0.121(7) 0.127(8) 0.119(7) -0.011(6) 0.055(6) 0.002(6)
C53 0.119(7) 0.126(8) 0.126(7) 0.001(6) 0.050(6) 0.001(6)
C54 0.131(7) 0.130(8) 0.131(7) -0.001(6) 0.059(6) 0.009(6)
B1 0.041(6) 0.046(7) 0.030(6) 0.002(5) 0.002(5) -0.007(5)
B2 0.037(5) 0.031(6) 0.043(7) -0.003(5) 0.011(5) -0.005(5)
C3 0.079(12) 0.050(9) 0.033(8) 0.000 0.033(8) 0.000
C4 0.049(6) 0.053(7) 0.050(7) -0.008(6) -0.007(6) 0.001(6)
C5 0.043(6) 0.061(9) 0.079(10) -0.020(8) 0.019(7) -0.025(6)
C6 0.060(7) 0.048(7) 0.045(6) -0.004(5) 0.022(6) -0.015(6)
C7 0.056(6) 0.053(7) 0.042(6) -0.011(5) 0.023(5) 0.001(6)
C8 0.050(6) 0.061(8) 0.052(7) -0.009(6) 0.019(6) 0.006(6)
C9 0.054(6) 0.043(6) 0.053(7) -0.001(5) 0.017(6) -0.002(5)
C10 0.049(8) 0.039(8) 0.049(9) 0.000 0.013(7) 0.000
C11 0.042(5) 0.051(7) 0.047(6) 0.007(5) 0.018(5) -0.007(5)
C12 0.053(6) 0.029(5) 0.053(7) -0.004(5) 0.010(6) -0.004(5)
C13 0.051(6) 0.047(7) 0.050(6) -0.002(6) -0.002(5) 0.006(6)

loop_
_atom_type_symbol
_atom_type_description
_atom_type_scat_dispersion_real
_atom_type_scat_dispersion_imag
_atom_type_scat_source
C C 0.0181 0.0091 'International Tables Vol C Tables 4.2.6.8 and 6.1.1.4'
H H 0.0000 0.0000 'International Tables Vol C Tables 4.2.6.8 and 6.1.1.4'
B B 0.0090 0.0039 'International Tables Vol C Tables 4.2.6.8 and 6.1.1.4'
Mo Mo -0.0483 2.7339 'International Tables Vol C Tables 4.2.6.8 and 6.1.1.4'
N N 0.0311 0.0180 'International Tables Vol C Tables 4.2.6.8 and 6.1.1.4'
O O 0.0492 0.0322 'International Tables Vol C Tables 4.2.6.8 and 6.1.1.4'

loop_
_exptl_crystal_face_index_h
_exptl_crystal_face_index_k
_exptl_crystal_face_index_l
_exptl_crystal_face_perp_dist
1.00 -1.00 1.00 0.0170
0.00 1.00 0.00 0.0240
0.00 -1.00 0.00 0.0240
1.00 0.00 1.00 0.0170
-1.00 0.00 -1.00 0.0080
-1.00 1.00 0.00 0.0130
1.00 -1.00 0.00 0.0220
-1.00 1.00 1.00 0.0170
1.00 -1.00 -1.00 0.0220
0.00 -1.00 1.00 0.0070
0.00 1.00 -1.00 0.0150

loop_
_geom_angle_atom_site_label_1
_geom_angle_atom_site_label_2
_geom_angle_atom_site_label_3
_geom_angle
_geom_angle_site_symmetry_1
_geom_angle_site_symmetry_3
_geom_angle_publ_flag
N2 Mo1 N1 83.9(3) 4_565 . ?
N2 Mo1 N1 83.9(3) . . ?
N2 Mo1 N2 98.2(6) 4_565 . ?
N4 Mo1 N1 83.2(3) . . ?
N4 Mo1 N1 83.2(3) 4_565 . ?
N4 Mo1 N2 82.5(4) 4_565 4_565 ?
N4 Mo1 N2 166.9(4) . 4_565 ?
N4 Mo1 N2 166.9(4) 4_565 . ?
N4 Mo1 N2 82.5(4) . . ?
N4 Mo1 N4 94.0(5) . 4_565 ?
C10 Mo1 N1 179.4(6) . . ?
C10 Mo1 N2 96.5(5) . . ?
C10 Mo1 N2 96.5(4) . 4_565 ?
C10 Mo1 N4 96.4(4) . . ?
C10 Mo1 N4 96.4(4) . 4_565 ?
N7 Mo2 N6 83.1(3) 4_575 . ?
N7 Mo2 N6 83.1(3) . . ?
N7 Mo2 N7 95.8(5) . 4_575 ?
N9 Mo2 N6 82.5(3) . . ?
N9 Mo2 N6 82.5(3) 4_575 . ?
N9 Mo2 N7 165.5(3) 4_575 . ?
N9 Mo2 N7 83.8(4) . . ?
N9 Mo2 N7 165.5(3) . 4_575 ?
N9 Mo2 N7 83.8(4) 4_575 4_575 ?
N9 Mo2 N9 93.1(5) 4_575 . ?
C27 Mo2 N6 178.3(7) . . ?
C27 Mo2 N7 98.0(5) . 4_575 ?
C27 Mo2 N7 98.0(5) . . ?
C27 Mo2 N9 96.4(5) . 4_575 ?
C27 Mo2 N9 96.4(5) . . ?
C54 O1 C51 108(2) . . ?
C1 N1 Mo1 117.0(7) . . ?
C1 N1 Mo1 117.0(7) 4_565 . ?
C1 N1 C1 120.5(15) . 4_565 ?
N4 N5 B1 122.4(10) . . ?
N4 N5 C9 109.4(10) . . ?
C9 N5 B1 128.1(11) . . ?
C18 N6 Mo2 118.9(7) 4_575 . ?
C18 N6 Mo2 118.9(7) . . ?
C18 N6 C18 119.1(13) 4_575 . ?
N8 N7 Mo2 123.6(7) . . ?
C21 N7 Mo2 130.4(9) . . ?
C21 N7 N8 106.0(10) . . ?
N7 N8 B2 118.1(9) . . ?
C23 N8 N7 110.3(10) . . ?
C23 N8 B2 131.3(10) . . ?
N10 N9 Mo2 121.5(7) . . ?
C24 N9 Mo2 132.6(8) . . ?
C24 N9 N10 105.9(10) . . ?
N9 N10 B2 122.3(9) . . ?
C26 N10 N9 108.7(10) . . ?
C26 N10 B2 129.0(10) . . ?
N1 C1 C2 121.3(12) . . ?
N1 C1 B1 117.9(10) . . ?
C2 C1 B1 120.3(11) . . ?
N3 N2 Mo1 122.9(8) . . ?
C4 N2 Mo1 130.7(9) . . ?
C4 N2 N3 106.1(11) . . ?
N2 N3 B1 117.9(9) . . ?
C6 N3 N2 111.2(10) . . ?
C6 N3 B1 130.2(10) . . ?
N5 N4 Mo1 120.8(7) . . ?
C7 N4 Mo1 132.0(9) . . ?
C7 N4 N5 107.1(10) . . ?
C1 C2 H2 120.6 . . ?
C1 C2 C3 118.9(13) . . ?
C3 C2 H2 120.6 . . ?
C15 C14 C17 119.9(12) . . ?
C13 C14 C15 117.2(12) . . ?
C13 C14 C17 122.8(12) . . ?
C14 C15 H15 119.6 . . ?
C16 C15 C14 120.8(13) . . ?
C16 C15 H15 119.6 . . ?
C15 C16 H16 118.9 . . ?
C11 C16 C15 122.2(12) . . ?
C11 C16 H16 118.9 . . ?
C14 C17 H17A 109.5 . . ?
C14 C17 H17B 109.5 . . ?
C14 C17 H17C 109.5 . . ?
H17A C17 H17B 109.5 . . ?
H17A C17 H17C 109.5 . . ?
H17B C17 H17C 109.5 . . ?
N6 C18 B2 117.2(9) . . ?
C19 C18 N6 120.3(11) . . ?
C19 C18 B2 121.8(10) . . ?
C18 C19 H19 119.7 . . ?
C18 C19 C20 120.6(12) . . ?
C20 C19 H19 119.7 . . ?
C19 C20 C19 118.6(16) 4_575 . ?
C19 C20 H20 120.7 . . ?
C19 C20 H20 120.7 4_575 . ?
N7 C21 H21 125.0 . . ?
N7 C21 C22 109.9(11) . . ?
C22 C21 H21 125.0 . . ?
C21 C22 H22 128.2 . . ?
C23 C22 C21 103.5(11) . . ?
C23 C22 H22 128.2 . . ?
N8 C23 C22 110.0(11) . . ?
N8 C23 H23 125.0 . . ?
C22 C23 H23 125.0 . . ?
N9 C24 H24 124.8 . . ?
N9 C24 C25 110.4(12) . . ?
C25 C24 H24 124.8 . . ?
C24 C25 H25 127.5 . . ?
C26 C25 C24 104.9(12) . . ?
C26 C25 H25 127.5 . . ?
N10 C26 C25 109.9(12) . . ?
N10 C26 H26 125.0 . . ?
C25 C26 H26 125.0 . . ?
Mo2 C27 H27 180.0 . . ?
C29 C28 B2 120.0(11) . . ?
C33 C28 C29 115.5(10) . . ?
C33 C28 B2 123.4(10) . . ?
C28 C29 H29 119.4 . . ?
C30 C29 C28 121.2(12) . . ?
C30 C29 H29 119.4 . . ?
C29 C30 H30 118.8 . . ?
C29 C30 C31 122.3(11) . . ?
C31 C30 H30 118.8 . . ?
C30 C31 C34 120.1(11) . . ?
C32 C31 C30 117.5(11) . . ?
C32 C31 C34 122.3(12) . . ?
C31 C32 H32 118.9 . . ?
C31 C32 C33 122.2(11) . . ?
C33 C32 H32 118.9 . . ?
C28 C33 H33 119.4 . . ?
C32 C33 C28 121.2(10) . . ?
C32 C33 H33 119.4 . . ?
C31 C34 H34A 109.5 . . ?
C31 C34 H34B 109.5 . . ?
C31 C34 H34C 109.5 . . ?
H34A C34 H34B 109.5 . . ?
H34A C34 H34C 109.5 . . ?
H34B C34 H34C 109.5 . . ?
C62 O3 C55 102(3) . . ?
O3 C55 H55A 110.4 . . ?
O3 C55 H55B 110.4 . . ?
O3 C55 C57 106.8(12) . . ?
H55A C55 H55B 108.6 . . ?
C57 C55 H55A 110.4 . . ?
C57 C55 H55B 110.4 . . ?
H56A C56 H56B 109.6 . . ?
C57 C56 H56A 111.9 . . ?
C57 C56 H56B 111.9 . . ?
C62 C56 H56A 111.9 . . ?
C62 C56 H56B 111.9 . . ?
C62 C56 C57 100(3) . . ?
C55 C57 C56 96.0(17) . . ?
C55 C57 H57A 112.6 . . ?
C55 C57 H57B 112.6 . . ?
C56 C57 H57A 112.6 . . ?
C56 C57 H57B 112.6 . . ?
H57A C57 H57B 110.1 . . ?
O3 C62 C56 92(2) . . ?
O3 C62 H62A 113.4 . . ?
O3 C62 H62B 113.4 . . ?
C56 C62 H62A 113.4 . . ?
C56 C62 H62B 113.4 . . ?
H62A C62 H62B 110.7 . . ?
C58 O5 C61 97.0(13) . . ?
O5 C58 H58A 113.6 . . ?
O5 C58 H58B 113.6 . . ?
O5 C58 C59 90(2) . . ?
H58A C58 H58B 110.8 . . ?
C59 C58 H58A 113.6 . . ?
C59 C58 H58B 113.6 . . ?
C58 C59 H59A 112.9 . . ?
C58 C59 H59B 112.9 . . ?
H59A C59 H59B 110.3 . . ?
C60 C59 C58 94.1(12) . . ?
C60 C59 H59A 112.9 . . ?
C60 C59 H59B 112.9 . . ?
C59 C60 H60A 110.4 . . ?
C59 C60 H60B 110.4 . . ?
C59 C60 C61 106.6(14) . . ?
H60A C60 H60B 108.6 . . ?
C61 C60 H60A 110.4 . . ?
C61 C60 H60B 110.4 . . ?
O5 C61 C60 93.6(12) . . ?
O5 C61 H61A 113.0 . . ?
O5 C61 H61B 113.0 . . ?
C60 C61 H61A 113.0 . . ?
C60 C61 H61B 113.0 . . ?
H61A C61 H61B 110.4 . . ?
C49 O2 C48 98.3(14) . . ?
H45A C45 H45B 108.2 . . ?
C46 C45 H45A 109.7 . . ?
C46 C45 H45B 109.7 . . ?
C48 C45 H45A 109.7 . . ?
C48 C45 H45B 109.7 . . ?
C48 C45 C46 109.8(11) . . ?
C45 C46 H46A 113.4 . . ?
C45 C46 H46B 113.4 . . ?
H46A C46 H46B 110.7 . . ?
C49 C46 C45 91.5(12) . . ?
C49 C46 H46A 113.4 . . ?
C49 C46 H46B 113.4 . . ?
O2 C48 C45 94.1(13) . . ?
O2 C48 H48A 112.9 . . ?
O2 C48 H48B 112.9 . . ?
C45 C48 H48A 112.9 . . ?
C45 C48 H48B 112.9 . . ?
H48A C48 H48B 110.3 . . ?
O2 C49 C46 94.8(13) . . ?
O2 C49 H49A 112.8 . . ?
O2 C49 H49B 112.8 . . ?
C46 C49 H49A 112.8 . . ?
C46 C49 H49B 112.8 . . ?
H49A C49 H49B 110.2 . . ?
C36 O4 C41 110.1(12) . . ?
O4 C36 H36A 112.0 . . ?
O4 C36 H36B 112.0 . . ?
O4 C36 C40 98.7(11) . . ?
H36A C36 H36B 109.7 . . ?
C40 C36 H36A 112.0 . . ?
C40 C36 H36B 112.0 . . ?
H38A C38 H38B 110.7 . . ?
C40 C38 H38A 113.3 . . ?
C40 C38 H38B 113.3 . . ?
C40 C38 C41 91.8(8) . . ?
C41 C38 H38A 113.3 . . ?
C41 C38 H38B 113.3 . . ?
C36 C40 H40A 107.1 . . ?
C36 C40 H40B 107.1 . . ?
C38 C40 C36 121.0(12) . . ?
C38 C40 H40A 107.1 . . ?
C38 C40 H40B 107.1 . . ?
H40A C40 H40B 106.8 . . ?
O4 C41 C38 117.9(12) . . ?
O4 C41 H41A 107.8 . . ?
O4 C41 H41B 107.8 . . ?
C38 C41 H41A 107.8 . . ?
C38 C41 H41B 107.8 . . ?
H41A C41 H41B 107.2 . . ?
H50A C50 H50B 108.8 . . ?
C51 C50 H50A 110.7 . . ?
C51 C50 H50B 110.7 . . ?
C53 C50 H50A 110.7 . . ?
C53 C50 H50B 110.7 . . ?
C53 C50 C51 105(2) . . ?
O1 C51 C50 100(2) . . ?
O1 C51 H51A 111.8 . . ?
O1 C51 H51B 111.8 . . ?
C50 C51 H51A 111.8 . . ?
C50 C51 H51B 111.8 . . ?
H51A C51 H51B 109.5 . . ?
C50 C53 H53A 110.7 . . ?
C50 C53 H53B 110.7 . . ?
H53A C53 H53B 108.8 . . ?
C54 C53 C50 105(3) . . ?
C54 C53 H53A 110.7 . . ?
C54 C53 H53B 110.7 . . ?
O1 C54 C53 113(3) . . ?
O1 C54 H54A 109.1 . . ?
O1 C54 H54B 109.1 . . ?
C53 C54 H54A 109.1 . . ?
C53 C54 H54B 109.1 . . ?
H54A C54 H54B 107.8 . . ?
N5 B1 C1 113.5(10) . . ?
N5 B1 N3 106.7(9) . . ?
N5 B1 C11 106.4(10) . . ?
N3 B1 C1 102.9(10) . . ?
N3 B1 C11 112.2(10) . . ?
C11 B1 C1 114.9(10) . . ?
N8 B2 C18 104.1(9) . . ?
N8 B2 C28 113.4(9) . . ?
N10 B2 N8 107.1(9) . . ?
N10 B2 C18 111.6(9) . . ?
N10 B2 C28 106.5(9) . . ?
C28 B2 C18 114.0(9) . . ?
C2 C3 C2 118.8(16) . 4_565 ?
C2 C3 H3 120.6 4_565 . ?
C2 C3 H3 120.6 . . ?
N2 C4 H4 124.8 . . ?
N2 C4 C5 110.3(12) . . ?
C5 C4 H4 124.8 . . ?
C4 C5 H5 127.1 . . ?
C6 C5 C4 105.8(11) . . ?
C6 C5 H5 127.1 . . ?
N3 C6 C5 106.5(12) . . ?
N3 C6 H6 126.7 . . ?
C5 C6 H6 126.7 . . ?
N4 C7 H7 124.1 . . ?
N4 C7 C8 111.9(12) . . ?
C8 C7 H7 124.1 . . ?
C7 C8 H8 128.4 . . ?
C7 C8 C9 103.2(12) . . ?
C9 C8 H8 128.4 . . ?
N5 C9 C8 108.5(12) . . ?
N5 C9 H9 125.7 . . ?
C8 C9 H9 125.7 . . ?
Mo1 C10 H10 180.0 . . ?
C16 C11 B1 124.0(11) . . ?
C16 C11 C12 115.1(11) . . ?
C12 C11 B1 120.4(11) . . ?
C11 C12 H12 118.1 . . ?
C13 C12 C11 123.8(12) . . ?
C13 C12 H12 118.1 . . ?
C14 C13 C12 120.8(12) . . ?
C14 C13 H13 119.6 . . ?
C12 C13 H13 119.6 . . ?

loop_
_geom_bond_atom_site_label_1
_geom_bond_atom_site_label_2
_geom_bond_distance
_geom_bond_site_symmetry_2
_geom_bond_publ_flag
Mo1 N1 2.339(13) . ?
Mo1 N2 2.164(11) . ?
Mo1 N2 2.164(11) 4_565 ?
Mo1 N4 2.134(10) 4_565 ?
Mo1 N4 2.134(10) . ?
Mo1 C10 1.858(18) . ?
Mo2 N6 2.320(13) . ?
Mo2 N7 2.176(10) . ?
Mo2 N7 2.176(10) 4_575 ?
Mo2 N9 2.131(10) . ?
Mo2 N9 2.131(10) 4_575 ?
Mo2 C27 1.88(2) . ?
O1 C51 1.54(3) . ?
O1 C54 1.37(3) . ?
N1 C1 1.347(14) 4_565 ?
N1 C1 1.347(14) . ?
N5 N4 1.345(13) . ?
N5 B1 1.556(17) . ?
N5 C9 1.362(16) . ?
N6 C18 1.391(12) . ?
N6 C18 1.391(12) 4_575 ?
N7 N8 1.371(13) . ?
N7 C21 1.344(15) . ?
N8 C23 1.313(15) . ?
N8 B2 1.596(15) . ?
N9 N10 1.362(13) . ?
N9 C24 1.356(16) . ?
N10 C26 1.352(15) . ?
N10 B2 1.577(16) . ?
C1 C2 1.387(18) . ?
C1 B1 1.635(18) . ?
N2 N3 1.376(13) . ?
N2 C4 1.331(16) . ?
N3 B1 1.580(14) . ?
N3 C6 1.365(15) . ?
N4 C7 1.336(15) . ?
C2 H2 0.9500 . ?
C2 C3 1.406(15) . ?
C14 C15 1.413(18) . ?
C14 C17 1.496(18) . ?
C14 C13 1.387(17) . ?
C15 H15 0.9500 . ?
C15 C16 1.414(17) . ?
C16 H16 0.9500 . ?
C16 C11 1.392(18) . ?
C17 H17A 0.9800 . ?
C17 H17B 0.9800 . ?
C17 H17C 0.9800 . ?
C18 C19 1.375(16) . ?
C18 B2 1.635(16) . ?
C19 H19 0.9500 . ?
C19 C20 1.396(15) . ?
C20 H20 0.9500 . ?
C21 H21 0.9500 . ?
C21 C22 1.418(18) . ?
C22 H22 0.9500 . ?
C22 C23 1.381(17) . ?
C23 H23 0.9500 . ?
C24 H24 0.9500 . ?
C24 C25 1.385(19) . ?
C25 H25 0.9500 . ?
C25 C26 1.350(18) . ?
C26 H26 0.9500 . ?
C27 H27 0.9500 . ?
C28 C29 1.411(15) . ?
C28 C33 1.410(16) . ?
C28 B2 1.601(16) . ?
C29 H29 0.9500 . ?
C29 C30 1.376(17) . ?
C30 H30 0.9500 . ?
C30 C31 1.392(18) . ?
C31 C32 1.340(17) . ?
C31 C34 1.533(17) . ?
C32 H32 0.9500 . ?
C32 C33 1.405(15) . ?
C33 H33 0.9500 . ?
C34 H34A 0.9800 . ?
C34 H34B 0.9800 . ?
C34 H34C 0.9800 . ?
O3 C55 1.464(10) . ?
O3 C62 1.438(10) . ?
C55 H55A 0.9900 . ?
C55 H55B 0.9900 . ?
C55 C57 1.537(10) . ?
C56 H56A 0.9900 . ?
C56 H56B 0.9900 . ?
C56 C57 1.538(10) . ?
C56 C62 1.537(10) . ?
C57 H57A 0.9900 . ?
C57 H57B 0.9900 . ?
C62 H62A 0.9900 . ?
C62 H62B 0.9900 . ?
O5 C58 1.449(10) . ?
O5 C61 1.457(10) . ?
C58 H58A 0.9900 . ?
C58 H58B 0.9900 . ?
C58 C59 1.535(10) . ?
C59 H59A 0.9900 . ?
C59 H59B 0.9900 . ?
C59 C60 1.532(10) . ?
C60 H60A 0.9900 . ?
C60 H60B 0.9900 . ?
C60 C61 1.542(10) . ?
C61 H61A 0.9900 . ?
C61 H61B 0.9900 . ?
O2 C48 1.450(10) . ?
O2 C49 1.451(10) . ?
C45 H45A 0.9900 . ?
C45 H45B 0.9900 . ?
C45 C46 1.540(10) . ?
C45 C48 1.539(10) . ?
C46 H46A 0.9900 . ?
C46 H46B 0.9900 . ?
C46 C49 1.540(10) . ?
C48 H48A 0.9900 . ?
C48 H48B 0.9900 . ?
C49 H49A 0.9900 . ?
C49 H49B 0.9900 . ?
O4 C36 1.455(10) . ?
O4 C41 1.458(9) . ?
C36 H36A 0.9900 . ?
C36 H36B 0.9900 . ?
C36 C40 1.543(9) . ?
C38 H38A 0.9900 . ?
C38 H38B 0.9900 . ?
C38 C40 1.528(9) . ?
C38 C41 1.530(9) . ?
C40 H40A 0.9900 . ?
C40 H40B 0.9900 . ?
C41 H41A 0.9900 . ?
C41 H41B 0.9900 . ?
C50 H50A 0.9900 . ?
C50 H50B 0.9900 . ?
C50 C51 1.58(4) . ?
C50 C53 1.45(3) . ?
C51 H51A 0.9900 . ?
C51 H51B 0.9900 . ?
C53 H53A 0.9900 . ?
C53 H53B 0.9900 . ?
C53 C54 1.40(3) . ?
C54 H54A 0.9900 . ?
C54 H54B 0.9900 . ?
B1 C11 1.628(17) . ?
C3 H3 0.9500 . ?
C4 H4 0.9500 . ?
C4 C5 1.42(2) . ?
C5 H5 0.9500 . ?
C5 C6 1.39(2) . ?
C6 H6 0.9500 . ?
C7 H7 0.9500 . ?
C7 C8 1.387(19) . ?
C8 H8 0.9500 . ?
C8 C9 1.41(2) . ?
C9 H9 0.9500 . ?
C10 H10 0.9500 . ?
C11 C12 1.409(17) . ?
C12 H12 0.9500 . ?
C12 C13 1.386(17) . ?
C13 H13 0.9500 . ?

loop_
_geom_torsion_atom_site_label_1
_geom_torsion_atom_site_label_2
_geom_torsion_atom_site_label_3
_geom_torsion_atom_site_label_4
_geom_torsion
_geom_torsion_site_symmetry_1
_geom_torsion_site_symmetry_2
_geom_torsion_site_symmetry_3
_geom_torsion_site_symmetry_4
_geom_torsion_publ_flag
Mo1 N1 C1 C2 147.5(9) . . . . ?
Mo1 N1 C1 B1 -24.1(14) . . . . ?
Mo1 N2 N3 B1 -3.1(14) . . . . ?
Mo1 N2 N3 C6 -173.9(8) . . . . ?
Mo1 N2 C4 C5 175.4(10) . . . . ?
Mo1 N4 C7 C8 -177.5(9) . . . . ?
Mo2 N6 C18 C19 153.8(9) . . . . ?
Mo2 N6 C18 B2 -17.1(13) . . . . ?
Mo2 N7 N8 C23 -176.5(8) . . . . ?
Mo2 N7 N8 B2 -2.6(13) . . . . ?
Mo2 N7 C21 C22 175.1(9) . . . . ?
Mo2 N9 N10 C26 -179.5(7) . . . . ?
Mo2 N9 N10 B2 -1.2(13) . . . . ?
Mo2 N9 C24 C25 177.4(9) . . . . ?
N1 C1 C2 C3 1(2) . . . . ?
N1 C1 B1 N5 -36.6(14) . . . . ?
N1 C1 B1 N3 78.3(12) . . . . ?
N1 C1 B1 C11 -159.4(11) . . . . ?
N5 N4 C7 C8 -0.1(14) . . . . ?
N5 B1 C11 C16 77.6(15) . . . . ?
N5 B1 C11 C12 -94.5(13) . . . . ?
N6 C18 C19 C20 6(2) . . . . ?
N6 C18 B2 N8 72.4(12) . . . . ?
N6 C18 B2 N10 -42.8(13) . . . . ?
N6 C18 B2 C28 -163.5(11) . . . . ?
N7 N8 C23 C22 -0.5(14) . . . . ?
N7 N8 B2 N10 56.4(12) . . . . ?
N7 N8 B2 C18 -61.9(12) . . . . ?
N7 N8 B2 C28 173.6(9) . . . . ?
N7 C21 C22 C23 4.1(15) . . . . ?
N8 N7 C21 C22 -4.5(14) . . . . ?
N9 N10 C26 C25 2.8(13) . . . . ?
N9 N10 B2 N8 -55.9(12) . . . . ?
N9 N10 B2 C18 57.5(12) . . . . ?
N9 N10 B2 C28 -177.5(9) . . . . ?
N9 C24 C25 C26 1.9(16) . . . . ?
N10 N9 C24 C25 -0.2(14) . . . . ?
C1 N1 C1 C2 -6(2) 4_565 . . . ?
C1 N1 C1 B1 -177.2(8) 4_565 . . . ?
C1 C2 C3 C2 4(3) . . . 4_565 ?
C1 B1 C11 C16 -155.8(12) . . . . ?
C1 B1 C11 C12 32.0(16) . . . . ?
N2 N3 B1 N5 57.9(13) . . . . ?
N2 N3 B1 C1 -61.9(13) . . . . ?
N2 N3 B1 C11 174.0(10) . . . . ?
N2 N3 C6 C5 -2.2(15) . . . . ?
N2 C4 C5 C6 -3.3(17) . . . . ?
N3 N2 C4 C5 1.9(15) . . . . ?
N3 B1 C11 C16 -38.7(17) . . . . ?
N3 B1 C11 C12 149.2(12) . . . . ?
N4 N5 B1 C1 58.2(14) . . . . ?
N4 N5 B1 N3 -54.4(14) . . . . ?
N4 N5 B1 C11 -174.4(10) . . . . ?
N4 N5 C9 C8 -0.8(14) . . . . ?
N4 C7 C8 C9 -0.4(15) . . . . ?
C2 C1 B1 N5 151.6(11) . . . . ?
C2 C1 B1 N3 -93.4(12) . . . . ?
C2 C1 B1 C11 28.9(15) . . . . ?
C14 C15 C16 C11 -2(2) . . . . ?
C15 C14 C13 C12 2(2) . . . . ?
C15 C16 C11 B1 -171.5(13) . . . . ?
C15 C16 C11 C12 1(2) . . . . ?
C16 C11 C12 C13 1(2) . . . . ?
C17 C14 C15 C16 178.8(13) . . . . ?
C17 C14 C13 C12 -176.7(14) . . . . ?
C18 N6 C18 C19 -7(2) 4_575 . . . ?
C18 N6 C18 B2 -177.4(8) 4_575 . . . ?
C18 C19 C20 C19 -5(3) . . . 4_575 ?
C19 C18 B2 N8 -98.4(12) . . . . ?
C19 C18 B2 N10 146.4(10) . . . . ?
C19 C18 B2 C28 25.7(15) . . . . ?
C21 N7 N8 C23 3.1(13) . . . . ?
C21 N7 N8 B2 177.0(10) . . . . ?
C21 C22 C23 N8 -2.2(15) . . . . ?
C23 N8 B2 N10 -131.2(12) . . . . ?
C23 N8 B2 C18 110.5(13) . . . . ?
C23 N8 B2 C28 -14.0(17) . . . . ?
C24 N9 N10 C26 -1.5(12) . . . . ?
C24 N9 N10 B2 176.8(10) . . . . ?
C24 C25 C26 N10 -2.8(15) . . . . ?
C26 N10 B2 N8 122.0(12) . . . . ?
C26 N10 B2 C18 -124.6(12) . . . . ?
C26 N10 B2 C28 0.4(15) . . . . ?
C28 C29 C30 C31 1(2) . . . . ?
C29 C28 C33 C32 -2.8(17) . . . . ?
C29 C28 B2 N8 155.9(11) . . . . ?
C29 C28 B2 N10 -86.5(12) . . . . ?
C29 C28 B2 C18 37.0(15) . . . . ?
C29 C30 C31 C32 -2(2) . . . . ?
C29 C30 C31 C34 -179.2(13) . . . . ?
C30 C31 C32 C33 0.9(19) . . . . ?
C31 C32 C33 C28 1.6(19) . . . . ?
C33 C28 C29 C30 1.8(18) . . . . ?
C33 C28 B2 N8 -36.2(16) . . . . ?
C33 C28 B2 N10 81.4(13) . . . . ?
C33 C28 B2 C18 -155.1(11) . . . . ?
C34 C31 C32 C33 178.0(12) . . . . ?
O3 C55 C57 C56 -8(3) . . . . ?
C55 O3 C62 C56 57(3) . . . . ?
C57 C56 C62 O3 -64(3) . . . . ?
C62 O3 C55 C57 -32(3) . . . . ?
C62 C56 C57 C55 43(3) . . . . ?
O5 C58 C59 C60 -57(3) . . . . ?
C58 O5 C61 C60 -57(2) . . . . ?
C58 C59 C60 C61 24(4) . . . . ?
C59 C60 C61 O5 18(4) . . . . ?
C61 O5 C58 C59 76(2) . . . . ?
C45 C46 C49 O2 55(3) . . . . ?
C46 C45 C48 O2 -16(4) . . . . ?
C48 O2 C49 C46 -73.3(18) . . . . ?
C48 C45 C46 C49 -24(4) . . . . ?
C49 O2 C48 C45 53(3) . . . . ?
O4 C36 C40 C38 7.9(17) . . . . ?
C36 O4 C41 C38 0.0(17) . . . . ?
C40 C38 C41 O4 4.1(15) . . . . ?
C41 O4 C36 C40 -4.1(15) . . . . ?
C41 C38 C40 C36 -7.4(16) . . . . ?
C50 C53 C54 O1 26(4) . . . . ?
C51 O1 C54 C53 -10(3) . . . . ?
C51 C50 C53 C54 -30(3) . . . . ?
C53 C50 C51 O1 23(3) . . . . ?
C54 O1 C51 C50 -8(3) . . . . ?
B1 N5 N4 Mo1 -5.7(14) . . . . ?
B1 N5 N4 C7 176.6(10) . . . . ?
B1 N5 C9 C8 -176.5(11) . . . . ?
B1 C1 C2 C3 172.1(13) . . . . ?
B1 N3 C6 C5 -171.6(12) . . . . ?
B1 C11 C12 C13 173.9(13) . . . . ?
B2 N8 C23 C22 -173.4(11) . . . . ?
B2 N10 C26 C25 -175.3(10) . . . . ?
B2 C18 C19 C20 176.3(14) . . . . ?
B2 C28 C29 C30 170.6(12) . . . . ?
B2 C28 C33 C32 -171.3(11) . . . . ?
C4 N2 N3 B1 171.0(11) . . . . ?
C4 N2 N3 C6 0.1(14) . . . . ?
C4 C5 C6 N3 3.2(16) . . . . ?
C6 N3 B1 N5 -133.3(13) . . . . ?
C6 N3 B1 C1 106.9(14) . . . . ?
C6 N3 B1 C11 -17.2(18) . . . . ?
C7 C8 C9 N5 0.7(15) . . . . ?
C9 N5 N4 Mo1 178.3(8) . . . . ?
C9 N5 N4 C7 0.6(13) . . . . ?
C9 N5 B1 C1 -126.6(12) . . . . ?
C9 N5 B1 N3 120.8(13) . . . . ?
C9 N5 B1 C11 0.8(16) . . . . ?
C11 C12 C13 C14 -3(2) . . . . ?
C13 C14 C15 C16 0(2) . . . . ?
